data_1547039
loop_
_publ_author_name
'Bojt\'ar, M\'arton'
'Simon, Andr\'as'
'Bombicz, Petra'
'Bitter, Istv\'an'

_publ_section_title
;
 Expanding the Pillararene Chemistry: Synthesis and Application of a 10 +
 1 Functionalized Pillar[5]arene.
;
_journal_issue 17
_journal_name_full 'Organic letters'
_journal_page_first 4528
_journal_page_last 4531
_journal_paper_doi 10.1021/acs.orglett.7b02092
_journal_volume 19
_journal_year 2017
_chemical_formula_moiety '(C47 H52 O10), 1.5(C3 H6 O)'
_chemical_formula_sum 'C51.5 H61 O11.5'
_chemical_formula_weight 864.00
_chemical_name_common pillar[5]arene
_chemical_name_systematic C-allyl-monohydroxy-nonamethoxy-pillar[5]arene
_space_group_crystal_system monoclinic
_space_group_IT_number 15
_space_group_name_Hall '-C 2yc'
_space_group_name_H-M_alt 'C 1 2/c 1'
_symmetry_space_group_name_Hall '-C 2yc'
_symmetry_space_group_name_H-M 'C 1 2/c 1'
_atom_sites_solution_hydrogens difmap
_atom_sites_solution_primary direct
_atom_sites_solution_secondary difmap
_audit_creation_method SHELXL-2014/7
_cell_angle_alpha 90
_cell_angle_beta 95.625(17)
_cell_angle_gamma 90
_cell_formula_units_Z 8
_cell_length_a 22.9505(14)
_cell_length_b 10.6788(8)
_cell_length_c 37.929(3)
_cell_measurement_reflns_used 18497
_cell_measurement_temperature 103(2)
_cell_measurement_theta_max 25.35
_cell_measurement_theta_min 3.08
_cell_volume 9251.0(12)
_computing_cell_refinement 'CrystalClear (Rigaku/MSC Inc., 2005)'
_computing_data_collection 'CrystalClear (Rigaku/MSC Inc., 2005)'
_computing_data_reduction 'CrystalClear (Rigaku/MSC Inc., 2005)'
_computing_structure_refinement 'SHELXL-2014/7 (Sheldrick, 2014)'
_computing_structure_solution 'SHELXT (Sheldrick, 2015)'
_diffrn_ambient_temperature 103(2)
_diffrn_detector_area_resol_mean 10.0000
_diffrn_measured_fraction_theta_full 0.967
_diffrn_measured_fraction_theta_max 0.967
_diffrn_measurement_device RAXIS-RAPID
_diffrn_measurement_method dtprofit.ref
_diffrn_radiation_detector RX
_diffrn_radiation_monochromator 'Graphite Monochromator'
_diffrn_radiation_source 'Sealed Tube'
_diffrn_radiation_type MoK\a
_diffrn_radiation_wavelength 0.71073
_diffrn_reflns_av_R_equivalents 0.1836
_diffrn_reflns_av_unetI/netI 0.1083
_diffrn_reflns_Laue_measured_fraction_full 0.967
_diffrn_reflns_Laue_measured_fraction_max 0.967
_diffrn_reflns_limit_h_max 27
_diffrn_reflns_limit_h_min -27
_diffrn_reflns_limit_k_max 12
_diffrn_reflns_limit_k_min -12
_diffrn_reflns_limit_l_max 45
_diffrn_reflns_limit_l_min -45
_diffrn_reflns_number 52511
_diffrn_reflns_point_group_measured_fraction_full 0.967
_diffrn_reflns_point_group_measured_fraction_max 0.967
_diffrn_reflns_theta_full 25.242
_diffrn_reflns_theta_max 25.350
_diffrn_reflns_theta_min 3.078
_diffrn_source_current 40.0000
_diffrn_source_power 2.0000
_diffrn_source_voltage 50.0000
_exptl_absorpt_coefficient_mu 0.087
_exptl_absorpt_correction_T_max 0.9915
_exptl_absorpt_correction_T_min 0.9756
_exptl_absorpt_correction_type numerical
_exptl_crystal_colour Colorless
_exptl_crystal_density_diffrn 1.241
_exptl_crystal_description prism
_exptl_crystal_F_000 3696
_exptl_crystal_size_max 0.250
_exptl_crystal_size_mid 0.250
_exptl_crystal_size_min 0.100
_refine_diff_density_max 0.833
_refine_diff_density_min -0.341
_refine_diff_density_rms 0.071
_refine_ls_extinction_method none
_refine_ls_goodness_of_fit_ref 1.044
_refine_ls_hydrogen_treatment constr
_refine_ls_matrix_type full
_refine_ls_number_parameters 582
_refine_ls_number_reflns 8190
_refine_ls_number_restraints 0
_refine_ls_restrained_S_all 1.044
_refine_ls_R_factor_all 0.1722
_refine_ls_R_factor_gt 0.0860
_refine_ls_shift/su_max 0.000
_refine_ls_shift/su_mean 0.000
_refine_ls_structure_factor_coef Fsqd
_refine_ls_weighting_details 'w=1/[\s^2^(Fo^2^)+(0.1235P)^2^] where P=(Fo^2^+2Fc^2^)/3'
_refine_ls_weighting_scheme calc
_refine_ls_wR_factor_gt 0.2036
_refine_ls_wR_factor_ref 0.2570
_reflns_Friedel_coverage 0.000
_reflns_number_gt 4042
_reflns_number_total 8190
_reflns_threshold_expression 'I > 2\s(I)'
_cod_data_source_file ol7b02092_si_002.cif
_cod_data_source_block F:\Petra2017\Bitter\BM3263-acetone\ref-nagytheta\ref6
_cod_depositor_comments
;
The following automatic conversions were performed:

'_exptl_absorpt_correction_type' value 'Numerical' changed to
'numerical' according to
/home/data/users/saulius/crontab/automatic-downloads/current/ACS/lib/dictionaries/cif_core.dic
dictionary named 'cif_core.dic' version 2.4.2 from 2011-04-26.

Automatic conversion script
Id: cif_fix_values 4973 2017-02-22 13:04:09Z antanas 
;
_cod_original_formula_sum 'C51.50 H61 O11.50'
_cod_database_code 1547039
_shelx_shelxl_version_number 2014/7
_shelx_space_group_comment
;
The symmetry employed for this shelxl refinement is uniquely defined
by the following loop, which should always be used as a source of
symmetry information in preference to the above space-group names.
They are only intended as comments.
;

loop_
_space_group_symop_operation_xyz
'x, y, z'
'-x, y, -z+1/2'
'x+1/2, y+1/2, z'
'-x+1/2, y+1/2, -z+1/2'
'-x, -y, -z'
'x, -y, z-1/2'
'-x+1/2, -y+1/2, -z'
'x+1/2, -y+1/2, z-1/2'

loop_
_atom_site_label
_atom_site_type_symbol
_atom_site_fract_x
_atom_site_fract_y
_atom_site_fract_z
_atom_site_U_iso_or_equiv
_atom_site_adp_type
_atom_site_occupancy
_atom_site_site_symmetry_order
_atom_site_calc_flag
_atom_site_refinement_flags_posn
_atom_site_refinement_flags_adp
_atom_site_refinement_flags_occupancy
O11 O 0.48262(13) 0.6475(3) 0.41637(9) 0.0421(9) Uani 1 1 d . . .
H11 H 0.5047 0.6116 0.4040 0.063 Uiso 1 1 calc R U .
C11 C 0.46084(18) 0.5624(5) 0.43921(11) 0.0336(11) Uani 1 1 d . . .
C12 C 0.40598(18) 0.5893(5) 0.45123(11) 0.0336(11) Uani 1 1 d . . .
C13 C 0.38218(17) 0.5081(5) 0.47496(12) 0.0340(11) Uani 1 1 d . . .
O14 O 0.38802(12) 0.3258(3) 0.50952(8) 0.0392(8) Uani 1 1 d . . .
C14 C 0.41363(18) 0.4008(5) 0.48547(11) 0.0331(11) Uani 1 1 d . . .
C15 C 0.46754(18) 0.3768(5) 0.47393(11) 0.0332(11) Uani 1 1 d . . .
H15 H 0.4880 0.3056 0.4821 0.040 Uiso 1 1 calc R U .
C16 C 0.49192(17) 0.4549(5) 0.45074(11) 0.0336(11) Uani 1 1 d . . .
C17 C 0.32268(16) 0.5323(5) 0.48815(12) 0.0343(11) Uani 1 1 d . . .
H17A H 0.3164 0.6218 0.4897 0.041 Uiso 1 1 calc R U .
H17B H 0.3222 0.4975 0.5117 0.041 Uiso 1 1 calc R U .
C18 C 0.4168(2) 0.2106(5) 0.51966(14) 0.0469(13) Uani 1 1 d . . .
H18A H 0.4236 0.1639 0.4988 0.070 Uiso 1 1 calc R U .
H18B H 0.3925 0.1625 0.5339 0.070 Uiso 1 1 calc R U .
H18C H 0.4535 0.2282 0.5331 0.070 Uiso 1 1 calc R U .
C21 C 0.53867(17) 0.3282(5) 0.34080(12) 0.0377(12) Uani 1 1 d . . .
H21 H 0.5406 0.3658 0.3188 0.045 Uiso 1 1 calc R U .
O22 O 0.55110(14) 0.5293(4) 0.37005(9) 0.0501(10) Uani 1 1 d . . .
C22 C 0.54540(19) 0.4007(5) 0.37134(12) 0.0362(11) Uani 1 1 d . . .
C23 C 0.54559(17) 0.3467(5) 0.40428(12) 0.0351(12) Uani 1 1 d . . .
C24 C 0.53666(16) 0.2173(5) 0.40665(12) 0.0342(11) Uani 1 1 d . . .
H24 H 0.5364 0.1788 0.4286 0.041 Uiso 1 1 calc R U .
O25 O 0.51843(16) 0.0191(4) 0.37716(10) 0.0593(11) Uani 1 1 d . . .
C25 C 0.52821(18) 0.1477(5) 0.37591(13) 0.0366(12) Uani 1 1 d . . .
C26 C 0.52907(17) 0.2004(5) 0.34279(12) 0.0341(11) Uani 1 1 d . . .
C27 C 0.55100(17) 0.4250(5) 0.43828(12) 0.0352(11) Uani 1 1 d . . .
H27A H 0.5743 0.3795 0.4568 0.042 Uiso 1 1 calc R U .
H27B H 0.5712 0.5025 0.4341 0.042 Uiso 1 1 calc R U .
C28 C 0.4956(3) -0.0306(7) 0.40737(18) 0.083(2) Uani 1 1 d . . .
H28A H 0.5195 -0.0047 0.4283 0.124 Uiso 1 1 calc R U .
H28B H 0.4952 -0.1203 0.4060 0.124 Uiso 1 1 calc R U .
H28C H 0.4563 -0.0005 0.4084 0.124 Uiso 1 1 calc R U .
C29 C 0.5400(2) 0.5903(6) 0.33558(15) 0.0572(16) Uani 1 1 d . . .
H29A H 0.5687 0.5633 0.3204 0.086 Uiso 1 1 calc R U .
H29B H 0.5425 0.6795 0.3386 0.086 Uiso 1 1 calc R U .
H29C H 0.5016 0.5683 0.3251 0.086 Uiso 1 1 calc R U .
O31 O 0.33831(13) 0.3545(4) 0.26001(10) 0.0519(10) Uani 1 1 d . . .
C31 C 0.36443(19) 0.2464(5) 0.27376(12) 0.0386(12) Uani 1 1 d . . .
C32 C 0.42443(19) 0.2366(5) 0.28292(12) 0.0402(12) Uani 1 1 d . . .
H32 H 0.4485 0.3046 0.2793 0.048 Uiso 1 1 calc R U .
C33 C 0.44914(19) 0.1263(5) 0.29744(12) 0.0389(12) Uani 1 1 d . . .
O34 O 0.43885(14) -0.0841(4) 0.31521(10) 0.0565(10) Uani 1 1 d . . .
C34 C 0.41260(19) 0.0249(5) 0.30138(13) 0.0398(12) Uani 1 1 d . . .
C35 C 0.35326(19) 0.0331(5) 0.29154(12) 0.0411(13) Uani 1 1 d . . .
H35 H 0.3295 -0.0361 0.2942 0.049 Uiso 1 1 calc R U .
C36 C 0.32832(19) 0.1442(5) 0.27759(12) 0.0387(12) Uani 1 1 d . . .
C37 C 0.51503(18) 0.1241(5) 0.30910(12) 0.0419(13) Uani 1 1 d . . .
H37A H 0.5277 0.0382 0.3133 0.050 Uiso 1 1 calc R U .
H37B H 0.5362 0.1581 0.2904 0.050 Uiso 1 1 calc R U .
C38 C 0.4010(3) -0.1803(6) 0.32582(19) 0.075(2) Uani 1 1 d . . .
H38A H 0.3761 -0.1467 0.3424 0.112 Uiso 1 1 calc R U .
H38B H 0.4240 -0.2473 0.3367 0.112 Uiso 1 1 calc R U .
H38C H 0.3773 -0.2114 0.3054 0.112 Uiso 1 1 calc R U .
C39 C 0.3766(2) 0.4564(6) 0.25443(16) 0.0573(16) Uani 1 1 d . . .
H39A H 0.3957 0.4834 0.2768 0.086 Uiso 1 1 calc R U .
H39B H 0.3543 0.5245 0.2434 0.086 Uiso 1 1 calc R U .
H39C H 0.4054 0.4298 0.2393 0.086 Uiso 1 1 calc R U .
O41 O 0.16154(12) 0.4666(3) 0.33667(8) 0.0404(8) Uani 1 1 d . . .
C41 C 0.18131(18) 0.3467(5) 0.33102(12) 0.0357(12) Uani 1 1 d . . .
C42 C 0.21038(17) 0.3120(5) 0.30200(12) 0.0366(12) Uani 1 1 d . . .
H42 H 0.2176 0.3718 0.2851 0.044 Uiso 1 1 calc R U .
C43 C 0.22869(18) 0.1897(5) 0.29790(12) 0.0369(12) Uani 1 1 d . . .
O44 O 0.23193(13) -0.0202(4) 0.31657(9) 0.0481(9) Uani 1 1 d . . .
C44 C 0.21498(18) 0.1009(5) 0.32299(13) 0.0388(12) Uani 1 1 d . . .
C45 C 0.18663(17) 0.1372(5) 0.35189(12) 0.0370(12) Uani 1 1 d . . .
H45 H 0.1789 0.0773 0.3686 0.044 Uiso 1 1 calc R U .
C46 C 0.16949(17) 0.2596(5) 0.35664(12) 0.0344(11) Uani 1 1 d . . .
C47 C 0.26267(17) 0.1528(5) 0.26715(12) 0.0405(13) Uani 1 1 d . . .
H47A H 0.2554 0.2140 0.2483 0.049 Uiso 1 1 calc R U .
H47B H 0.2486 0.0724 0.2580 0.049 Uiso 1 1 calc R U .
C48 C 0.2194(2) -0.1131(6) 0.34166(16) 0.0611(16) Uani 1 1 d . . .
H48A H 0.2391 -0.0925 0.3644 0.092 Uiso 1 1 calc R U .
H48B H 0.2328 -0.1932 0.3342 0.092 Uiso 1 1 calc R U .
H48C H 0.1780 -0.1165 0.3432 0.092 Uiso 1 1 calc R U .
C49 C 0.1664(2) 0.5557(5) 0.30951(14) 0.0485(14) Uani 1 1 d . . .
H49A H 0.2070 0.5681 0.3063 0.073 Uiso 1 1 calc R U .
H49B H 0.1496 0.6336 0.3160 0.073 Uiso 1 1 calc R U .
H49C H 0.1460 0.5257 0.2878 0.073 Uiso 1 1 calc R U .
O51 O 0.23228(12) 0.6737(3) 0.45056(9) 0.0408(8) Uani 1 1 d . . .
C51 C 0.22926(17) 0.5471(5) 0.44534(12) 0.0339(11) Uani 1 1 d . . .
C52 C 0.18650(18) 0.4877(5) 0.42180(11) 0.0327(11) Uani 1 1 d . . .
H52 H 0.1577 0.5364 0.4094 0.039 Uiso 1 1 calc R U .
C53 C 0.18590(17) 0.3608(5) 0.41652(11) 0.0317(11) Uani 1 1 d . . .
O54 O 0.22591(12) 0.1610(3) 0.43061(8) 0.0419(9) Uani 1 1 d . . .
C54 C 0.22911(18) 0.2869(5) 0.43594(12) 0.0341(11) Uani 1 1 d . . .
C55 C 0.27168(18) 0.3454(5) 0.45930(12) 0.0360(12) Uani 1 1 d . . .
H55 H 0.2997 0.2965 0.4722 0.043 Uiso 1 1 calc R U .
C56 C 0.27317(17) 0.4742(5) 0.46367(11) 0.0304(11) Uani 1 1 d . . .
C57 C 0.14144(18) 0.2981(5) 0.38979(12) 0.0347(11) Uani 1 1 d . . .
H57A H 0.1094 0.3555 0.3833 0.042 Uiso 1 1 calc R U .
H57B H 0.1256 0.2247 0.4005 0.042 Uiso 1 1 calc R U .
C58 C 0.2757(2) 0.0884(5) 0.44394(14) 0.0486(14) Uani 1 1 d . . .
H58A H 0.3105 0.1237 0.4358 0.073 Uiso 1 1 calc R U .
H58B H 0.2711 0.0038 0.4356 0.073 Uiso 1 1 calc R U .
H58C H 0.2791 0.0891 0.4694 0.073 Uiso 1 1 calc R U .
C59 C 0.1881(2) 0.7500(5) 0.43187(14) 0.0481(14) Uani 1 1 d . . .
H59A H 0.1894 0.7395 0.4068 0.072 Uiso 1 1 calc R U .
H59B H 0.1950 0.8363 0.4380 0.072 Uiso 1 1 calc R U .
H59C H 0.1503 0.7254 0.4382 0.072 Uiso 1 1 calc R U .
C121 C 0.37700(19) 0.7122(5) 0.44033(13) 0.0405(12) Uani 1 1 d . . .
H12A H 0.3348 0.7032 0.4397 0.049 Uiso 1 1 calc R U .
H12B H 0.3863 0.7342 0.4167 0.049 Uiso 1 1 calc R U .
C122 C 0.3974(2) 0.8164(5) 0.46605(13) 0.0432(13) Uani 1 1 d . . .
H122 H 0.4362 0.8419 0.4667 0.052 Uiso 1 1 calc R U .
C123 C 0.3640(3) 0.8726(6) 0.48736(15) 0.0568(15) Uani 1 1 d . . .
H12C H 0.3249 0.8494 0.4874 0.068 Uiso 1 1 calc R U .
H12D H 0.3793 0.9357 0.5024 0.068 Uiso 1 1 calc R U .
O201 O 0.40559(17) 0.5044(4) 0.34656(12) 0.0801(14) Uani 1 1 d . . .
C201 C 0.3688(2) 0.4506(6) 0.36154(14) 0.0478(14) Uani 1 1 d . . .
C202 C 0.3783(2) 0.3187(6) 0.37395(17) 0.0675(18) Uani 1 1 d . . .
H20A H 0.4142 0.2876 0.3662 0.101 Uiso 1 1 calc R U .
H20B H 0.3463 0.2675 0.3642 0.101 Uiso 1 1 calc R U .
H20C H 0.3805 0.3163 0.3993 0.101 Uiso 1 1 calc R U .
C203 C 0.3131(2) 0.5114(6) 0.36804(16) 0.0622(17) Uani 1 1 d . . .
H20D H 0.3106 0.5177 0.3931 0.093 Uiso 1 1 calc R U .
H20E H 0.2809 0.4623 0.3575 0.093 Uiso 1 1 calc R U .
H20F H 0.3115 0.5936 0.3578 0.093 Uiso 1 1 calc R U .
C301 C 0.5000 0.7291(9) 0.2500 0.053(2) Uani 1 2 d S T P
O302 O 0.5000 0.6126(7) 0.2500 0.081(2) Uani 1 2 d S T P
C303 C 0.5508(2) 0.8003(6) 0.26712(15) 0.0616(17) Uani 1 1 d . . .
H30A H 0.5406 0.8364 0.2889 0.092 Uiso 1 1 calc R U .
H30B H 0.5611 0.8657 0.2515 0.092 Uiso 1 1 calc R U .
H30C H 0.5835 0.7448 0.2720 0.092 Uiso 1 1 calc R U .

loop_
_atom_site_aniso_label
_atom_site_aniso_U_11
_atom_site_aniso_U_22
_atom_site_aniso_U_33
_atom_site_aniso_U_23
_atom_site_aniso_U_13
_atom_site_aniso_U_12
O11 0.0462(18) 0.039(2) 0.044(2) 0.0036(17) 0.0185(14) -0.0019(15)
C11 0.039(2) 0.038(3) 0.025(2) -0.006(2) 0.0130(19) -0.005(2)
C12 0.040(2) 0.034(3) 0.029(3) -0.001(2) 0.0084(19) 0.002(2)
C13 0.037(2) 0.036(3) 0.031(3) -0.010(2) 0.0134(19) -0.003(2)
O14 0.0425(16) 0.037(2) 0.0406(19) 0.0052(16) 0.0158(14) 0.0013(15)
C14 0.040(2) 0.032(3) 0.029(3) -0.004(2) 0.0125(19) -0.001(2)
C15 0.042(2) 0.027(3) 0.031(3) -0.004(2) 0.0080(19) 0.001(2)
C16 0.034(2) 0.043(4) 0.025(2) -0.004(2) 0.0100(18) -0.001(2)
C17 0.040(2) 0.031(3) 0.034(3) -0.003(2) 0.0128(19) 0.003(2)
C18 0.053(3) 0.045(4) 0.047(3) 0.000(3) 0.024(2) -0.003(2)
C21 0.037(2) 0.044(4) 0.035(3) 0.004(2) 0.0190(19) 0.007(2)
O22 0.060(2) 0.054(3) 0.038(2) 0.0008(18) 0.0173(15) -0.0031(18)
C22 0.047(3) 0.024(3) 0.041(3) -0.002(2) 0.022(2) 0.002(2)
C23 0.030(2) 0.043(4) 0.035(3) -0.002(2) 0.0142(18) -0.002(2)
C24 0.035(2) 0.038(4) 0.032(3) 0.004(2) 0.0120(19) 0.005(2)
O25 0.079(2) 0.052(3) 0.050(2) -0.004(2) 0.0186(18) 0.001(2)
C25 0.042(2) 0.029(3) 0.042(3) -0.002(2) 0.018(2) 0.002(2)
C26 0.036(2) 0.036(3) 0.032(3) -0.007(2) 0.0131(19) 0.002(2)
C27 0.035(2) 0.034(3) 0.038(3) 0.000(2) 0.0115(19) -0.004(2)
C28 0.123(5) 0.056(6) 0.076(5) 0.016(4) 0.048(4) -0.003(4)
C29 0.057(3) 0.060(5) 0.057(4) 0.017(3) 0.014(3) 0.000(3)
O31 0.0438(18) 0.045(3) 0.067(2) 0.0121(19) 0.0075(16) 0.0015(17)
C31 0.046(3) 0.037(4) 0.035(3) -0.003(2) 0.017(2) 0.008(2)
C32 0.044(3) 0.042(4) 0.038(3) -0.005(2) 0.021(2) 0.001(2)
C33 0.043(2) 0.041(4) 0.035(3) -0.010(2) 0.018(2) 0.003(2)
O34 0.0510(19) 0.052(3) 0.069(3) 0.013(2) 0.0226(18) 0.0079(18)
C34 0.046(3) 0.035(4) 0.041(3) 0.001(2) 0.020(2) 0.008(2)
C35 0.047(3) 0.037(4) 0.042(3) -0.010(2) 0.019(2) -0.005(2)
C36 0.044(2) 0.046(4) 0.029(3) -0.010(2) 0.019(2) -0.001(2)
C37 0.043(2) 0.045(4) 0.041(3) -0.003(2) 0.023(2) 0.009(2)
C38 0.068(4) 0.055(5) 0.106(5) 0.024(4) 0.034(3) 0.009(3)
C39 0.052(3) 0.050(4) 0.070(4) 0.017(3) 0.010(3) -0.002(3)
O41 0.0468(17) 0.041(3) 0.0353(19) 0.0002(16) 0.0163(14) 0.0029(15)
C41 0.036(2) 0.037(4) 0.035(3) -0.006(2) 0.0105(19) -0.004(2)
C42 0.036(2) 0.046(4) 0.029(3) 0.002(2) 0.0074(19) -0.003(2)
C43 0.036(2) 0.047(4) 0.028(3) -0.008(2) 0.0094(19) 0.000(2)
O44 0.0544(19) 0.045(3) 0.048(2) -0.0066(18) 0.0213(16) 0.0001(17)
C44 0.036(2) 0.040(4) 0.041(3) -0.014(2) 0.009(2) -0.003(2)
C45 0.037(2) 0.044(4) 0.031(3) -0.002(2) 0.0114(19) -0.007(2)
C46 0.031(2) 0.036(3) 0.038(3) -0.004(2) 0.0141(19) -0.005(2)
C47 0.039(2) 0.051(4) 0.034(3) -0.011(2) 0.013(2) -0.001(2)
C48 0.073(4) 0.038(4) 0.076(4) -0.005(3) 0.028(3) -0.002(3)
C49 0.056(3) 0.045(4) 0.047(3) 0.008(3) 0.016(2) -0.003(3)
O51 0.0413(16) 0.031(2) 0.051(2) -0.0042(16) 0.0095(14) 0.0035(14)
C51 0.034(2) 0.037(4) 0.033(3) -0.001(2) 0.0148(19) 0.002(2)
C52 0.039(2) 0.034(3) 0.028(2) 0.001(2) 0.0169(19) 0.009(2)
C53 0.038(2) 0.034(3) 0.026(2) 0.001(2) 0.0182(18) -0.003(2)
O54 0.0472(18) 0.035(3) 0.044(2) 0.0008(16) 0.0104(15) 0.0019(15)
C54 0.042(2) 0.030(3) 0.032(3) -0.002(2) 0.017(2) 0.002(2)
C55 0.040(2) 0.038(4) 0.032(3) 0.000(2) 0.0119(19) -0.001(2)
C56 0.035(2) 0.033(3) 0.025(2) -0.003(2) 0.0165(18) -0.003(2)
C57 0.039(2) 0.029(3) 0.037(3) -0.008(2) 0.0100(19) -0.007(2)
C58 0.056(3) 0.036(4) 0.056(3) 0.003(3) 0.015(2) 0.002(2)
C59 0.050(3) 0.035(4) 0.059(4) 0.006(3) 0.004(2) 0.005(2)
C121 0.042(2) 0.044(4) 0.038(3) 0.001(2) 0.012(2) 0.001(2)
C122 0.049(3) 0.030(4) 0.052(3) 0.005(2) 0.014(2) 0.003(2)
C123 0.077(3) 0.041(4) 0.054(4) 0.006(3) 0.019(3) 0.003(3)
O201 0.068(2) 0.080(4) 0.100(3) 0.023(3) 0.043(2) 0.002(2)
C201 0.048(3) 0.055(4) 0.043(3) -0.003(3) 0.017(2) -0.002(3)
C202 0.073(4) 0.064(5) 0.070(4) 0.005(3) 0.027(3) 0.001(3)
C203 0.051(3) 0.065(5) 0.071(4) -0.005(3) 0.009(3) 0.001(3)
C301 0.056(4) 0.052(7) 0.053(5) 0.000 0.018(4) 0.000
O302 0.082(4) 0.063(6) 0.096(5) 0.000 -0.003(3) 0.000
C303 0.074(4) 0.062(5) 0.051(4) 0.006(3) 0.013(3) -0.014(3)

loop_
_atom_type_symbol
_atom_type_description
_atom_type_scat_dispersion_real
_atom_type_scat_dispersion_imag
_atom_type_scat_source
C C 0.0033 0.0016 'International Tables Vol C Tables 4.2.6.8 and 6.1.1.4'
H H 0.0000 0.0000 'International Tables Vol C Tables 4.2.6.8 and 6.1.1.4'
O O 0.0106 0.0060 'International Tables Vol C Tables 4.2.6.8 and 6.1.1.4'

loop_
_geom_angle_atom_site_label_1
_geom_angle_atom_site_label_2
_geom_angle_atom_site_label_3
_geom_angle
_geom_angle_site_symmetry_1
_geom_angle_site_symmetry_3
C11 O11 H11 109.5 . .
O11 C11 C16 122.1(4) . .
O11 C11 C12 117.2(4) . .
C16 C11 C12 120.7(4) . .
C13 C12 C11 119.9(4) . .
C13 C12 C121 121.7(4) . .
C11 C12 C121 118.2(4) . .
C14 C13 C12 118.1(4) . .
C14 C13 C17 120.2(4) . .
C12 C13 C17 121.7(4) . .
C14 O14 C18 117.3(3) . .
C15 C14 O14 123.6(4) . .
C15 C14 C13 121.3(4) . .
O14 C14 C13 115.0(4) . .
C16 C15 C14 121.8(4) . .
C16 C15 H15 119.1 . .
C14 C15 H15 119.1 . .
C15 C16 C11 118.2(4) . .
C15 C16 C27 120.4(4) . .
C11 C16 C27 121.4(4) . .
C13 C17 C56 111.7(4) . .
C13 C17 H17A 109.3 . .
C56 C17 H17A 109.3 . .
C13 C17 H17B 109.3 . .
C56 C17 H17B 109.3 . .
H17A C17 H17B 107.9 . .
O14 C18 H18A 109.5 . .
O14 C18 H18B 109.5 . .
H18A C18 H18B 109.5 . .
O14 C18 H18C 109.5 . .
H18A C18 H18C 109.5 . .
H18B C18 H18C 109.5 . .
C26 C21 C22 120.6(5) . .
C26 C21 H21 119.7 . .
C22 C21 H21 119.7 . .
C22 O22 C29 117.8(4) . .
C23 C22 O22 117.2(4) . .
C23 C22 C21 120.9(5) . .
O22 C22 C21 121.8(4) . .
C22 C23 C24 118.9(4) . .
C22 C23 C27 121.9(5) . .
C24 C23 C27 119.0(4) . .
C25 C24 C23 119.1(5) . .
C25 C24 H24 120.5 . .
C23 C24 H24 120.5 . .
C25 O25 C28 118.2(5) . .
C26 C25 C24 122.5(5) . .
C26 C25 O25 116.7(4) . .
C24 C25 O25 120.8(4) . .
C25 C26 C21 117.9(4) . .
C25 C26 C37 121.7(5) . .
C21 C26 C37 120.2(4) . .
C16 C27 C23 112.2(3) . .
C16 C27 H27A 109.2 . .
C23 C27 H27A 109.2 . .
C16 C27 H27B 109.2 . .
C23 C27 H27B 109.2 . .
H27A C27 H27B 107.9 . .
O25 C28 H28A 109.5 . .
O25 C28 H28B 109.5 . .
H28A C28 H28B 109.5 . .
O25 C28 H28C 109.5 . .
H28A C28 H28C 109.5 . .
H28B C28 H28C 109.5 . .
O22 C29 H29A 109.5 . .
O22 C29 H29B 109.5 . .
H29A C29 H29B 109.5 . .
O22 C29 H29C 109.5 . .
H29A C29 H29C 109.5 . .
H29B C29 H29C 109.5 . .
C31 O31 C39 116.3(4) . .
O31 C31 C36 117.2(4) . .
O31 C31 C32 122.7(5) . .
C36 C31 C32 120.1(5) . .
C31 C32 C33 121.0(5) . .
C31 C32 H32 119.5 . .
C33 C32 H32 119.5 . .
C34 C33 C32 118.3(4) . .
C34 C33 C37 123.1(5) . .
C32 C33 C37 118.6(5) . .
C34 O34 C38 117.1(4) . .
C35 C34 C33 120.9(5) . .
C35 C34 O34 122.4(5) . .
C33 C34 O34 116.8(4) . .
C34 C35 C36 120.9(5) . .
C34 C35 H35 119.6 . .
C36 C35 H35 119.6 . .
C31 C36 C35 118.7(4) . .
C31 C36 C47 120.8(5) . .
C35 C36 C47 120.5(5) . .
C26 C37 C33 110.8(4) . .
C26 C37 H37A 109.5 . .
C33 C37 H37A 109.5 . .
C26 C37 H37B 109.5 . .
C33 C37 H37B 109.5 . .
H37A C37 H37B 108.1 . .
O34 C38 H38A 109.5 . .
O34 C38 H38B 109.5 . .
H38A C38 H38B 109.5 . .
O34 C38 H38C 109.5 . .
H38A C38 H38C 109.5 . .
H38B C38 H38C 109.5 . .
O31 C39 H39A 109.5 . .
O31 C39 H39B 109.5 . .
H39A C39 H39B 109.5 . .
O31 C39 H39C 109.5 . .
H39A C39 H39C 109.5 . .
H39B C39 H39C 109.5 . .
C41 O41 C49 117.3(4) . .
O41 C41 C46 114.9(4) . .
O41 C41 C42 124.0(5) . .
C46 C41 C42 121.1(5) . .
C43 C42 C41 120.9(5) . .
C43 C42 H42 119.5 . .
C41 C42 H42 119.5 . .
C42 C43 C44 118.1(4) . .
C42 C43 C47 121.0(5) . .
C44 C43 C47 120.9(5) . .
C44 O44 C48 117.2(4) . .
O44 C44 C45 124.4(5) . .
O44 C44 C43 115.4(4) . .
C45 C44 C43 120.2(5) . .
C46 C45 C44 122.0(5) . .
C46 C45 H45 119.0 . .
C44 C45 H45 119.0 . .
C45 C46 C41 117.6(4) . .
C45 C46 C57 120.8(4) . .
C41 C46 C57 121.5(5) . .
C43 C47 C36 112.7(4) . .
C43 C47 H47A 109.1 . .
C36 C47 H47A 109.1 . .
C43 C47 H47B 109.1 . .
C36 C47 H47B 109.1 . .
H47A C47 H47B 107.8 . .
O44 C48 H48A 109.5 . .
O44 C48 H48B 109.5 . .
H48A C48 H48B 109.5 . .
O44 C48 H48C 109.5 . .
H48A C48 H48C 109.5 . .
H48B C48 H48C 109.5 . .
O41 C49 H49A 109.5 . .
O41 C49 H49B 109.5 . .
H49A C49 H49B 109.5 . .
O41 C49 H49C 109.5 . .
H49A C49 H49C 109.5 . .
H49B C49 H49C 109.5 . .
C51 O51 C59 117.9(4) . .
O51 C51 C56 117.0(4) . .
O51 C51 C52 124.0(4) . .
C56 C51 C52 119.0(5) . .
C53 C52 C51 122.3(4) . .
C53 C52 H52 118.9 . .
C51 C52 H52 118.9 . .
C52 C53 C54 118.6(4) . .
C52 C53 C57 122.0(4) . .
C54 C53 C57 119.4(4) . .
C54 O54 C58 116.9(4) . .
O54 C54 C55 124.0(4) . .
O54 C54 C53 116.7(4) . .
C55 C54 C53 119.4(5) . .
C56 C55 C54 121.7(4) . .
C56 C55 H55 119.1 . .
C54 C55 H55 119.1 . .
C55 C56 C51 118.9(4) . .
C55 C56 C17 118.9(4) . .
C51 C56 C17 122.1(5) . .
C53 C57 C46 111.0(3) . .
C53 C57 H57A 109.4 . .
C46 C57 H57A 109.4 . .
C53 C57 H57B 109.4 . .
C46 C57 H57B 109.4 . .
H57A C57 H57B 108.0 . .
O54 C58 H58A 109.5 . .
O54 C58 H58B 109.5 . .
H58A C58 H58B 109.5 . .
O54 C58 H58C 109.5 . .
H58A C58 H58C 109.5 . .
H58B C58 H58C 109.5 . .
O51 C59 H59A 109.5 . .
O51 C59 H59B 109.5 . .
H59A C59 H59B 109.5 . .
O51 C59 H59C 109.5 . .
H59A C59 H59C 109.5 . .
H59B C59 H59C 109.5 . .
C12 C121 C122 111.1(4) . .
C12 C121 H12A 109.4 . .
C122 C121 H12A 109.4 . .
C12 C121 H12B 109.4 . .
C122 C121 H12B 109.4 . .
H12A C121 H12B 108.0 . .
C123 C122 C121 124.5(5) . .
C123 C122 H122 117.7 . .
C121 C122 H122 117.7 . .
C122 C123 H12C 120.0 . .
C122 C123 H12D 120.0 . .
H12C C123 H12D 120.0 . .
O201 C201 C203 121.7(6) . .
O201 C201 C202 120.6(5) . .
C203 C201 C202 117.6(5) . .
C201 C202 H20A 109.5 . .
C201 C202 H20B 109.5 . .
H20A C202 H20B 109.5 . .
C201 C202 H20C 109.5 . .
H20A C202 H20C 109.5 . .
H20B C202 H20C 109.5 . .
C201 C203 H20D 109.5 . .
C201 C203 H20E 109.5 . .
H20D C203 H20E 109.5 . .
C201 C203 H20F 109.5 . .
H20D C203 H20F 109.5 . .
H20E C203 H20F 109.5 . .
O302 C301 C303 120.8(4) . 2_655
O302 C301 C303 120.8(4) . .
C303 C301 C303 118.5(8) 2_655 .
C301 C303 H30A 109.5 . .
C301 C303 H30B 109.5 . .
H30A C303 H30B 109.5 . .
C301 C303 H30C 109.5 . .
H30A C303 H30C 109.5 . .
H30B C303 H30C 109.5 . .

loop_
_geom_bond_atom_site_label_1
_geom_bond_atom_site_label_2
_geom_bond_distance
_geom_bond_site_symmetry_2
O11 C11 1.382(5) .
O11 H11 0.8200 .
C11 C16 1.398(7) .
C11 C12 1.410(6) .
C12 C13 1.399(6) .
C12 C121 1.510(7) .
C13 C14 1.392(6) .
C13 C17 1.522(6) .
O14 C14 1.387(6) .
O14 C18 1.430(6) .
C14 C15 1.376(6) .
C15 C16 1.371(6) .
C15 H15 0.9300 .
C16 C27 1.513(6) .
C17 C56 1.526(6) .
C17 H17A 0.9700 .
C17 H17B 0.9700 .
C18 H18A 0.9600 .
C18 H18B 0.9600 .
C18 H18C 0.9600 .
C21 C26 1.386(7) .
C21 C22 1.390(7) .
C21 H21 0.9300 .
O22 C22 1.381(6) .
O22 C29 1.461(6) .
C22 C23 1.376(6) .
C23 C24 1.402(7) .
C23 C27 1.531(6) .
C24 C25 1.380(6) .
C24 H24 0.9300 .
O25 C25 1.394(6) .
O25 C28 1.410(7) .
C25 C26 1.378(6) .
C26 C37 1.523(6) .
C27 H27A 0.9700 .
C27 H27B 0.9700 .
C28 H28A 0.9600 .
C28 H28B 0.9600 .
C28 H28C 0.9600 .
C29 H29A 0.9600 .
C29 H29B 0.9600 .
C29 H29C 0.9600 .
O31 C31 1.379(6) .
O31 C39 1.426(6) .
C31 C36 1.387(7) .
C31 C32 1.390(6) .
C32 C33 1.397(7) .
C32 H32 0.9300 .
C33 C34 1.387(7) .
C33 C37 1.533(6) .
O34 C34 1.389(6) .
O34 C38 1.429(7) .
C34 C35 1.379(6) .
C35 C36 1.398(7) .
C35 H35 0.9300 .
C36 C47 1.523(6) .
C37 H37A 0.9700 .
C37 H37B 0.9700 .
C38 H38A 0.9600 .
C38 H38B 0.9600 .
C38 H38C 0.9600 .
C39 H39A 0.9600 .
C39 H39B 0.9600 .
C39 H39C 0.9600 .
O41 C41 1.382(6) .
O41 C49 1.414(6) .
C41 C46 1.391(7) .
C41 C42 1.392(6) .
C42 C43 1.385(7) .
C42 H42 0.9300 .
C43 C44 1.401(7) .
C43 C47 1.517(6) .
O44 C44 1.379(6) .
O44 C48 1.424(6) .
C44 C45 1.384(6) .
C45 C46 1.382(6) .
C45 H45 0.9300 .
C46 C57 1.524(6) .
C47 H47A 0.9700 .
C47 H47B 0.9700 .
C48 H48A 0.9600 .
C48 H48B 0.9600 .
C48 H48C 0.9600 .
C49 H49A 0.9600 .
C49 H49B 0.9600 .
C49 H49C 0.9600 .
O51 C51 1.367(6) .
O51 C59 1.433(5) .
C51 C56 1.403(6) .
C51 C52 1.411(6) .
C52 C53 1.369(6) .
C52 H52 0.9300 .
C53 C54 1.416(6) .
C53 C57 1.522(6) .
O54 C54 1.361(6) .
O54 C58 1.432(6) .
C54 C55 1.400(6) .
C55 C56 1.385(7) .
C55 H55 0.9300 .
C57 H57A 0.9700 .
C57 H57B 0.9700 .
C58 H58A 0.9600 .
C58 H58B 0.9600 .
C58 H58C 0.9600 .
C59 H59A 0.9600 .
C59 H59B 0.9600 .
C59 H59C 0.9600 .
C121 C122 1.523(7) .
C121 H12A 0.9700 .
C121 H12B 0.9700 .
C122 C123 1.313(7) .
C122 H122 0.9300 .
C123 H12C 0.9300 .
C123 H12D 0.9300 .
O201 C201 1.208(6) .
C201 C203 1.477(7) .
C201 C202 1.494(8) .
C202 H20A 0.9600 .
C202 H20B 0.9600 .
C202 H20C 0.9600 .
C203 H20D 0.9600 .
C203 H20E 0.9600 .
C203 H20F 0.9600 .
C301 O302 1.244(10) .
C301 C303 1.487(7) 2_655
C301 C303 1.487(7) .
C303 H30A 0.9600 .
C303 H30B 0.9600 .
C303 H30C 0.9600 .
